data_7002972
loop_
_publ_author_name
'Bowen, Richard J.'
'Navarro, Maribel'
'Shearwood, Anne-Marie J.'
'Healy, Peter C.'
'Skelton, Brian W.'
'Filipovska, Aleksandra'
'Berners-Price, Susan J.'

_publ_section_title
;
 1 : 2 Adducts of copper(i) halides with
 1,2-bis(di-2-pyridylphosphino)ethane: solid state and solution
 structural studies and antitumour activity
;
_journal_issue 48
_journal_name_full 'Dalton Transactions'
_journal_page_first 10861
_journal_page_last 10870
_journal_paper_doi 10.1039/b912281h
_journal_year 2009
_chemical_formula_moiety 'C88 H80 Cu2 N16 P8, 3(C2 H3 N), 2(Br)'
_chemical_formula_sum 'C94 H89 Br2 Cu2 N19 P8'
_chemical_formula_weight 2019.5
_chemical_name_systematic
;
?
;
_space_group_IT_number 2
_symmetry_cell_setting triclinic
_symmetry_space_group_name_Hall '-P 1'
_symmetry_space_group_name_H-M 'P -1'
_atom_sites_solution_hydrogens geom
_atom_sites_solution_primary direct
_atom_sites_solution_secondary difmap
_audit_creation_date 2008-12-08T14:30:04-00:00
_audit_creation_method 'WinGX routine CIF_UPDATE'
_cell_angle_alpha 84.684(5)
_cell_angle_beta 67.697(5)
_cell_angle_gamma 84.046(4)
_cell_formula_units_Z 1
_cell_length_a 12.7223(6)
_cell_length_b 12.7701(8)
_cell_length_c 15.1170(9)
_cell_measurement_reflns_used 19330
_cell_measurement_temperature 100(2)
_cell_measurement_theta_max 34.7156
_cell_measurement_theta_min 2.7743
_cell_volume 2256.2(2)
_computing_cell_refinement
;
CrysAlis RED, Oxford Diffraction Ltd.,
Version 1.171.32.15 (release 10-01-2008 CrysAlis171 .NET)
(compiled Jan 10 2008,16:37:18)
;
_computing_data_collection
;
CrysAlis CCD, Oxford Diffraction Ltd.,
Version 1.171.32.15 (release 10-01-2008 CrysAlis171 .NET)
(compiled Jan 10 2008,16:37:18)
;
_computing_data_reduction
;
CrysAlis RED, Oxford Diffraction Ltd.,
Version 1.171.32.15 (release 10-01-2008 CrysAlis171 .NET)
(compiled Jan 10 2008,16:37:18)
;
_computing_structure_refinement 'SHELXL-97 (Sheldrick, 1997)'
_diffrn_ambient_temperature 100(2)
_diffrn_detector_area_resol_mean 16.0009
_diffrn_measured_fraction_theta_full 0.98
_diffrn_measured_fraction_theta_max 0.93
_diffrn_measurement_device_type
;
Oxford Diffraction Xcalibur diffractometer
;
_diffrn_measurement_method '\w scans'
_diffrn_orient_matrix_UB_11 -0.0066293897
_diffrn_orient_matrix_UB_12 -0.0290464221
_diffrn_orient_matrix_UB_13 -0.035088733
_diffrn_orient_matrix_UB_21 -0.0226448608
_diffrn_orient_matrix_UB_22 0.046383183
_diffrn_orient_matrix_UB_23 -0.0178887287
_diffrn_orient_matrix_UB_31 0.0555605164
_diffrn_orient_matrix_UB_32 0.0110312982
_diffrn_orient_matrix_UB_33 -0.032011735
_diffrn_radiation_monochromator graphite
_diffrn_radiation_type MoK\a
_diffrn_radiation_wavelength 0.71073
_diffrn_reflns_av_R_equivalents 0.0256
_diffrn_reflns_av_unetI/netI 0.0648
_diffrn_reflns_limit_h_max 20
_diffrn_reflns_limit_h_min -19
_diffrn_reflns_limit_k_max 20
_diffrn_reflns_limit_k_min -20
_diffrn_reflns_limit_l_max 23
_diffrn_reflns_limit_l_min -24
_diffrn_reflns_number 44238
_diffrn_reflns_theta_full 32
_diffrn_reflns_theta_max 34.84
_diffrn_reflns_theta_min 2.78
_exptl_absorpt_coefficient_mu 1.558
_exptl_absorpt_correction_T_max 1
_exptl_absorpt_correction_T_min 0.91029
_exptl_absorpt_correction_type multi-scan
_exptl_absorpt_process_details
;
CrysAlis RED, Oxford Diffraction Ltd.,
Version 1.171.32.15 (release 10-01-2008 CrysAlis171 .NET)
(compiled Jan 10 2008,16:37:18)
Empirical absorption correction using spherical harmonics,
implemented in SCALE3 ABSPACK scaling algorithm.
;
_exptl_crystal_colour colourless
_exptl_crystal_density_diffrn 1.486
_exptl_crystal_density_method 'not measured'
_exptl_crystal_description prism
_exptl_crystal_F_000 1034
_exptl_crystal_size_max 0.38
_exptl_crystal_size_mid 0.23
_exptl_crystal_size_min 0.2
_refine_diff_density_max 2.116
_refine_diff_density_min -1.251
_refine_diff_density_rms 0.099
_refine_ls_extinction_method none
_refine_ls_goodness_of_fit_ref 1.045
_refine_ls_hydrogen_treatment constr
_refine_ls_matrix_type full
_refine_ls_number_parameters 573
_refine_ls_number_reflns 18283
_refine_ls_number_restraints 3
_refine_ls_restrained_S_all 1.064
_refine_ls_R_factor_all 0.0824
_refine_ls_R_factor_gt 0.0505
_refine_ls_shift/su_max 0.017
_refine_ls_shift/su_mean 0
_refine_ls_structure_factor_coef Fsqd
_refine_ls_weighting_details 'calc w=1/[\s^2^(Fo^2^)+(0.0814P)^2^+0.0000P] where P=(Fo^2^+2Fc^2^)/3'
_refine_ls_weighting_scheme calc
_refine_ls_wR_factor_gt 0.1431
_refine_ls_wR_factor_ref 0.15
_reflns_number_gt 11497
_reflns_number_total 18283
_reflns_threshold_expression I>2sigma(I)
_cod_data_source_file b912281h.txt
_cod_data_source_block mn6
_cod_original_sg_symbol_Hall -p_1
_cod_database_code 7002972

loop_
_symmetry_equiv_pos_as_xyz
'x, y, z'
'-x, -y, -z'

loop_
_atom_site_label
_atom_site_type_symbol
_atom_site_fract_x
_atom_site_fract_y
_atom_site_fract_z
_atom_site_U_iso_or_equiv
_atom_site_adp_type
_atom_site_occupancy
_atom_site_symmetry_multiplicity
_atom_site_calc_flag
_atom_site_refinement_flags
_atom_site_disorder_assembly
_atom_site_disorder_group
Cu1 Cu 0.57832(2) 0.464678(19) 0.279235(17) 0.01603(6) Uani 1 1 d . . .
P1 P 0.41105(5) 0.41408(5) 0.27507(4) 0.02300(12) Uani 1 1 d . . .
C111 C 0.32275(19) 0.31451(19) 0.3565(2) 0.0290(5) Uani 1 1 d . . .
N112 N 0.29408(19) 0.33227(17) 0.44880(17) 0.0343(5) Uani 1 1 d . . .
C113 C 0.2249(2) 0.2670(2) 0.5147(2) 0.0421(7) Uani 1 1 d . . .
H113 H 0.2042 0.2796 0.5804 0.051 Uiso 1 1 calc R . .
C114 C 0.1819(3) 0.1820(2) 0.4921(3) 0.0455(7) Uani 1 1 d . . .
H114 H 0.1326 0.1377 0.5409 0.055 Uiso 1 1 calc R . .
C115 C 0.2133(2) 0.1639(2) 0.3960(2) 0.0417(7) Uani 1 1 d . . .
H115 H 0.1866 0.1058 0.3778 0.05 Uiso 1 1 calc R . .
C116 C 0.2838(2) 0.2313(2) 0.3270(2) 0.0342(6) Uani 1 1 d . . .
H116 H 0.3052 0.221 0.2608 0.041 Uiso 1 1 calc R . .
C121 C 0.29716(18) 0.51734(18) 0.28003(16) 0.0223(4) Uani 1 1 d . . .
N122 N 0.27430(17) 0.54198(17) 0.20088(14) 0.0279(4) Uani 1 1 d . . .
C123 C 0.1936(2) 0.6199(2) 0.20603(19) 0.0334(5) Uani 1 1 d . . .
H123 H 0.1761 0.6382 0.1506 0.04 Uiso 1 1 calc R . .
C124 C 0.1343(2) 0.6753(2) 0.2866(2) 0.0331(5) Uani 1 1 d . . .
H124 H 0.0791 0.731 0.2856 0.04 Uiso 1 1 calc R . .
C125 C 0.1567(2) 0.6479(2) 0.36895(19) 0.0309(5) Uani 1 1 d . . .
H125 H 0.1166 0.6837 0.4259 0.037 Uiso 1 1 calc R . .
C126 C 0.23884(19) 0.56748(19) 0.36598(17) 0.0264(5) Uani 1 1 d . . .
H126 H 0.2558 0.5462 0.4213 0.032 Uiso 1 1 calc R . .
C10 C 0.4519(2) 0.3625(2) 0.15693(19) 0.0322(5) Uani 1 1 d . . .
H10A H 0.4789 0.2871 0.1593 0.039 Uiso 1 1 calc R . .
H10B H 0.3848 0.3678 0.1383 0.039 Uiso 1 1 calc R . .
C20 C 0.5459(2) 0.4241(2) 0.08273(17) 0.0316(5) Uani 1 1 d . . .
H20A H 0.515 0.4968 0.0732 0.038 Uiso 1 1 calc R . .
H20B H 0.5728 0.3904 0.0208 0.038 Uiso 1 1 calc R . .
P2 P 0.66564(5) 0.42905(5) 0.12028(4) 0.02201(12) Uani 1 1 d . . .
C211 C 0.74883(19) 0.30311(18) 0.08542(16) 0.0243(4) Uani 1 1 d . . .
N212 N 0.73921(19) 0.25545(18) 0.01302(16) 0.0341(5) Uani 1 1 d . . .
C213 C 0.7996(2) 0.1633(2) -0.0111(2) 0.0420(7) Uani 1 1 d . . .
H213 H 0.7949 0.1297 -0.0628 0.05 Uiso 1 1 calc R . .
C214 C 0.8665(2) 0.1153(2) 0.0334(2) 0.0447(7) Uani 1 1 d . . .
H214 H 0.9056 0.0487 0.0143 0.054 Uiso 1 1 calc R . .
C215 C 0.8781(2) 0.1625(3) 0.1059(2) 0.0485(8) Uani 1 1 d . . .
H215 H 0.926 0.13 0.1375 0.058 Uiso 1 1 calc R . .
C216 C 0.8172(2) 0.2614(2) 0.13355(19) 0.0381(6) Uani 1 1 d . . .
H216 H 0.8236 0.2972 0.1834 0.046 Uiso 1 1 calc R . .
C221 C 0.7511(2) 0.52449(19) 0.03053(15) 0.0266(5) Uani 1 1 d . . .
N222 N 0.6930(2) 0.6162(2) 0.01921(18) 0.0460(6) Uani 1 1 d . . .
C223 C 0.7552(3) 0.6930(2) -0.0431(2) 0.0512(8) Uani 1 1 d . . .
H223 H 0.7166 0.7583 -0.0528 0.061 Uiso 1 1 calc R . .
C224 C 0.8703(3) 0.6788(3) -0.0915(2) 0.0518(8) Uani 1 1 d . . .
H224 H 0.9117 0.7335 -0.1328 0.062 Uiso 1 1 calc R . .
C225 C 0.9241(3) 0.5836(3) -0.0788(2) 0.0530(8) Uani 1 1 d . . .
H225 H 1.0037 0.5716 -0.1132 0.064 Uiso 1 1 calc R . .
C226 C 0.8651(2) 0.5045(2) -0.01707(18) 0.0330(5) Uani 1 1 d . . .
H226 H 0.9027 0.4385 -0.0081 0.04 Uiso 1 1 calc R . .
P3 P 0.64047(4) 0.35733(4) 0.38029(4) 0.01553(10) Uani 1 1 d . . .
C311 C 0.79058(17) 0.36549(17) 0.36265(14) 0.0185(4) Uani 1 1 d . A .
N312 N 0.80948(16) 0.46264(16) 0.37791(15) 0.0267(4) Uani 1 1 d . . .
C313 C 0.9149(2) 0.4778(2) 0.37187(19) 0.0336(6) Uani 1 1 d . A .
H313 H 0.9294 0.5459 0.3831 0.04 Uiso 1 1 calc R . .
C314 C 1.0031(2) 0.4007(2) 0.35040(18) 0.0348(6) Uani 1 1 d . . .
H314 H 1.0764 0.4154 0.3468 0.042 Uiso 1 1 calc R A .
C315 C 0.9830(2) 0.3021(2) 0.33421(18) 0.0313(5) Uani 1 1 d . A .
H315 H 1.0425 0.2473 0.3192 0.038 Uiso 1 1 calc R . .
C316 C 0.87505(18) 0.28298(19) 0.34002(16) 0.0242(4) Uani 1 1 d . . .
H316 H 0.8593 0.2154 0.3288 0.029 Uiso 1 1 calc R A .
C321 C 0.6288(5) 0.2119(5) 0.3830(5) 0.0218(16) Uiso 0.5 1 d P A 1
N322 N 0.5791(5) 0.1844(5) 0.3200(5) 0.0408(16) Uiso 0.5 1 d P A 1
C323 C 0.5702(7) 0.0682(8) 0.3249(7) 0.063(2) Uiso 0.5 1 d P A 1
H323 H 0.5442 0.0384 0.2823 0.076 Uiso 0.5 1 calc PR A 1
C324 C 0.5983(8) 0.0077(7) 0.3880(7) 0.065(2) Uiso 0.5 1 d P A 1
H324 H 0.5851 -0.065 0.3948 0.077 Uiso 0.5 1 calc PR A 1
C325 C 0.6446(7) 0.0443(6) 0.4426(6) 0.053(2) Uiso 0.5 1 d P A 1
H325 H 0.6679 -0.004 0.4846 0.063 Uiso 0.5 1 calc PR A 1
C326 C 0.6600(5) 0.1463(5) 0.4415(5) 0.0256(15) Uiso 0.5 1 d P A 1
H326 H 0.6929 0.1704 0.4821 0.031 Uiso 0.5 1 calc PR A 1
C331 C 0.6225(4) 0.2218(4) 0.3694(4) 0.0111(11) Uiso 0.5 1 d P A 2
N332 N 0.5714(4) 0.2093(4) 0.3085(3) 0.0230(10) Uiso 0.5 1 d P A 2
C333 C 0.5513(4) 0.1067(4) 0.3054(3) 0.0199(8) Uiso 0.5 1 d P A 2
H333 H 0.5127 0.0936 0.2651 0.024 Uiso 0.5 1 calc PR A 2
C334 C 0.5814(4) 0.0211(4) 0.3546(4) 0.0235(9) Uiso 0.5 1 d P A 2
H334 H 0.5648 -0.0475 0.3469 0.028 Uiso 0.5 1 calc PR A 2
C335 C 0.6350(4) 0.0347(4) 0.4145(4) 0.0223(9) Uiso 0.5 1 d P A 2
H335 H 0.6594 -0.0235 0.4478 0.027 Uiso 0.5 1 calc PR A 2
C336 C 0.6528(5) 0.1385(5) 0.4251(4) 0.0219(13) Uiso 0.5 1 d P A 2
H336 H 0.6851 0.1526 0.4696 0.026 Uiso 0.5 1 calc PR A 2
C30 C 0.58246(16) 0.37352(15) 0.51113(14) 0.0157(3) Uani 1 1 d . A .
H30A H 0.6342 0.3324 0.5388 0.019 Uiso 1 1 calc R . .
H30B H 0.5834 0.4487 0.5217 0.019 Uiso 1 1 calc R . .
C40 C 0.46223(16) 0.33988(16) 0.56593(14) 0.0169(4) Uani 1 1 d . . .
H40A H 0.4598 0.264 0.5587 0.02 Uiso 1 1 calc R A .
H40B H 0.4086 0.3804 0.5399 0.02 Uiso 1 1 calc R . .
P4 P 0.42031(4) 0.36411(4) 0.69278(4) 0.01646(10) Uani 1 1 d . . .
C411 C 0.28497(17) 0.30105(17) 0.74530(15) 0.0197(4) Uani 1 1 d . . .
N412 N 0.28882(18) 0.19986(17) 0.72824(17) 0.0346(5) Uani 1 1 d . A .
C413 C 0.1912(2) 0.1523(2) 0.7614(2) 0.0357(6) Uani 1 1 d . . .
H413 H 0.1936 0.0809 0.7475 0.043 Uiso 1 1 calc R A .
C414 C 0.0872(2) 0.2015(2) 0.81468(19) 0.0343(6) Uani 1 1 d . A .
H414 H 0.0198 0.1648 0.838 0.041 Uiso 1 1 calc R . .
C415 C 0.0845(2) 0.3061(3) 0.8330(2) 0.0478(8) Uani 1 1 d . . .
H415 H 0.0146 0.3428 0.8692 0.057 Uiso 1 1 calc R A .
C416 C 0.1856(2) 0.3572(2) 0.79777(19) 0.0334(6) Uani 1 1 d . A .
H416 H 0.1858 0.4289 0.8097 0.04 Uiso 1 1 calc R . .
C421 C 0.51590(17) 0.26827(16) 0.72964(15) 0.0192(4) Uani 1 1 d . . .
N422 N 0.53269(19) 0.2866(2) 0.81192(16) 0.0390(5) Uani 1 1 d . A .
C423 C 0.6031(3) 0.2139(3) 0.8404(2) 0.0498(9) Uani 1 1 d . . .
H423 H 0.6143 0.2226 0.8979 0.06 Uiso 1 1 calc R A .
C424 C 0.6577(3) 0.1289(3) 0.7869(3) 0.0539(9) Uani 1 1 d . A .
H424 H 0.7076 0.0799 0.8061 0.065 Uiso 1 1 calc R . .
C425 C 0.6385(2) 0.1165(2) 0.7056(3) 0.0499(8) Uani 1 1 d . . .
H425 H 0.6756 0.0575 0.6689 0.06 Uiso 1 1 calc R A .
C426 C 0.56821(19) 0.18517(16) 0.67488(18) 0.0241(4) Uani 1 1 d . A .
H426 H 0.5564 0.1755 0.6179 0.029 Uiso 1 1 calc R . .
Br1 Br 1.08106(8) 0.03288(4) 0.21497(7) 0.0637(3) Uani 0.833(2) 1 d P B 1
Br1' Br 1.0268(3) 0.0115(2) 0.2886(4) 0.0675(15) Uani 0.167(2) 1 d PD B 2
N101 N 0.5166(4) -0.1073(3) 0.9154(3) 0.0745(10) Uani 1 1 d . . .
C101 C 0.4486(4) -0.0377(3) 0.9207(3) 0.0594(10) Uani 1 1 d . . .
C102 C 0.3641(4) 0.0508(3) 0.9314(4) 0.0777(13) Uani 1 1 d . . .
H10C H 0.4024 0.1149 0.9013 0.117 Uiso 1 1 calc R . .
H10D H 0.3207 0.0603 0.9996 0.117 Uiso 1 1 calc R . .
H10E H 0.3122 0.0369 0.9005 0.117 Uiso 1 1 calc R . .
N201 N 1.1074(6) -0.0940(6) 0.4929(6) 0.080(3) Uani 0.5 1 d PD C -3
C201 C 1.0342(7) -0.0287(7) 0.4969(7) 0.070(2) Uiso 0.5 1 d PD C -3
C202 C 0.9344(10) 0.0706(10) 0.5227(9) 0.091(4) Uiso 0.5 1 d PD C -3
H20C H 0.8937 0.0737 0.4788 0.136 Uiso 0.5 1 calc PR C -3
H20D H 0.97 0.137 0.5156 0.136 Uiso 0.5 1 calc PR C -3
H20E H 0.8806 0.0599 0.5887 0.136 Uiso 0.5 1 calc PR C -3

loop_
_atom_site_aniso_label
_atom_site_aniso_U_11
_atom_site_aniso_U_22
_atom_site_aniso_U_33
_atom_site_aniso_U_23
_atom_site_aniso_U_13
_atom_site_aniso_U_12
Cu1 0.01449(11) 0.01860(12) 0.01597(12) -0.00304(9) -0.00683(9) 0.00085(8)
P1 0.0189(3) 0.0248(3) 0.0294(3) -0.0070(2) -0.0128(2) 0.0001(2)
C111 0.0224(10) 0.0223(11) 0.0496(15) -0.0008(10) -0.0228(10) 0.0010(8)
N112 0.0358(11) 0.0309(11) 0.0447(13) 0.0061(9) -0.0246(10) -0.0097(9)
C113 0.0412(15) 0.0409(16) 0.0521(17) 0.0164(13) -0.0281(13) -0.0137(12)
C114 0.0373(15) 0.0351(15) 0.068(2) 0.0140(14) -0.0263(15) -0.0101(12)
C115 0.0324(13) 0.0212(12) 0.076(2) -0.0008(13) -0.0245(14) -0.0044(10)
C116 0.0256(11) 0.0263(12) 0.0543(16) -0.0076(11) -0.0188(11) 0.0015(9)
C121 0.0171(9) 0.0258(11) 0.0262(10) 0.0004(8) -0.0104(8) -0.0036(8)
N122 0.0239(9) 0.0339(11) 0.0264(10) 0.0013(8) -0.0106(8) -0.0024(8)
C123 0.0302(12) 0.0385(14) 0.0328(13) 0.0071(11) -0.0158(10) -0.0012(10)
C124 0.0256(11) 0.0286(12) 0.0445(15) 0.0022(11) -0.0148(11) 0.0033(9)
C125 0.0264(11) 0.0305(13) 0.0360(13) -0.0075(10) -0.0116(10) 0.0027(9)
C126 0.0254(11) 0.0287(12) 0.0306(12) -0.0050(9) -0.0163(9) -0.0004(9)
C10 0.0297(12) 0.0338(13) 0.0420(14) -0.0168(11) -0.0221(11) 0.0058(10)
C20 0.0326(12) 0.0409(14) 0.0263(11) -0.0124(10) -0.0172(10) 0.0085(10)
P2 0.0227(3) 0.0260(3) 0.0171(2) -0.0051(2) -0.0077(2) 0.0040(2)
C211 0.0203(10) 0.0264(11) 0.0209(10) -0.0014(8) -0.0026(8) 0.0012(8)
N212 0.0338(11) 0.0321(11) 0.0330(11) -0.0125(9) -0.0065(9) -0.0011(9)
C213 0.0416(15) 0.0339(15) 0.0459(16) -0.0171(12) -0.0077(13) -0.0029(12)
C214 0.0353(14) 0.0284(14) 0.0568(18) -0.0037(12) -0.0025(13) 0.0021(11)
C215 0.0261(13) 0.060(2) 0.0535(18) 0.0189(15) -0.0147(13) 0.0041(12)
C216 0.0297(13) 0.0521(17) 0.0305(13) 0.0000(12) -0.0119(11) 0.0073(12)
C221 0.0347(12) 0.0274(11) 0.0157(9) -0.0041(8) -0.0080(9) 0.0034(9)
N222 0.0569(16) 0.0385(14) 0.0392(13) -0.0080(11) -0.0167(12) 0.0114(12)
C223 0.085(3) 0.0302(15) 0.0452(17) -0.0070(13) -0.0345(18) 0.0096(15)
C224 0.078(2) 0.0421(18) 0.0344(15) 0.0090(13) -0.0190(16) -0.0192(17)
C225 0.0357(16) 0.061(2) 0.0491(18) 0.0032(16) -0.0008(14) -0.0081(15)
C226 0.0288(12) 0.0349(14) 0.0304(12) 0.0021(10) -0.0080(10) 0.0039(10)
P3 0.0145(2) 0.0160(2) 0.0163(2) -0.00225(17) -0.00583(18) -0.00014(17)
C311 0.0151(8) 0.0236(10) 0.0158(9) -0.0007(7) -0.0051(7) -0.0008(7)
N312 0.0182(8) 0.0271(10) 0.0323(10) -0.0048(8) -0.0053(8) -0.0047(7)
C313 0.0236(11) 0.0381(14) 0.0397(14) -0.0051(11) -0.0093(10) -0.0119(10)
C314 0.0175(10) 0.0527(17) 0.0335(13) -0.0035(12) -0.0075(9) -0.0069(10)
C315 0.0178(10) 0.0425(14) 0.0329(12) 0.0004(10) -0.0104(9) 0.0027(9)
C316 0.0197(10) 0.0282(11) 0.0248(10) -0.0009(8) -0.0093(8) 0.0012(8)
C30 0.0162(8) 0.0148(8) 0.0174(8) -0.0006(7) -0.0077(7) -0.0013(7)
C40 0.0168(9) 0.0168(9) 0.0174(9) -0.0018(7) -0.0068(7) -0.0006(7)
P4 0.0159(2) 0.0161(2) 0.0165(2) -0.00147(18) -0.00545(18) 0.00090(18)
C411 0.0178(9) 0.0221(10) 0.0185(9) 0.0017(7) -0.0068(7) -0.0006(7)
N412 0.0255(10) 0.0253(10) 0.0451(13) -0.0050(9) -0.0026(9) -0.0067(8)
C413 0.0284(12) 0.0289(13) 0.0440(15) 0.0019(11) -0.0063(11) -0.0091(10)
C414 0.0213(11) 0.0449(15) 0.0352(13) 0.0071(11) -0.0091(10) -0.0105(10)
C415 0.0179(11) 0.0556(19) 0.0610(19) -0.0126(15) -0.0026(12) -0.0029(12)
C416 0.0188(10) 0.0356(14) 0.0430(14) -0.0122(11) -0.0071(10) 0.0015(9)
C421 0.0163(9) 0.0189(9) 0.0206(9) 0.0022(7) -0.0058(7) -0.0010(7)
N422 0.0320(11) 0.0591(16) 0.0291(11) 0.0022(10) -0.0141(9) -0.0111(11)
C423 0.0374(15) 0.086(3) 0.0342(14) 0.0218(15) -0.0240(13) -0.0229(16)
C424 0.0393(16) 0.0493(19) 0.079(2) 0.0349(18) -0.0361(17) -0.0082(14)
C425 0.0341(14) 0.0197(12) 0.092(3) -0.0053(14) -0.0208(16) 0.0083(10)
C426 0.0232(10) 0.0144(9) 0.0356(12) -0.0058(8) -0.0124(9) 0.0042(7)
Br1 0.0868(5) 0.0381(2) 0.0937(6) -0.0248(3) -0.0669(5) 0.0234(2)
Br1' 0.0487(15) 0.0480(13) 0.119(4) -0.0308(17) -0.044(2) 0.0101(10)
N101 0.108(3) 0.0350(16) 0.076(2) -0.0106(15) -0.026(2) -0.0075(18)
C101 0.088(3) 0.0378(18) 0.053(2) -0.0054(15) -0.0216(19) -0.0235(19)
C102 0.075(3) 0.052(2) 0.112(4) 0.013(2) -0.042(3) -0.021(2)
N201 0.063(4) 0.075(5) 0.119(6) 0.069(4) -0.060(4) -0.040(4)

loop_
_atom_type_symbol
_atom_type_description
_atom_type_scat_dispersion_real
_atom_type_scat_dispersion_imag
_atom_type_scat_source
C C 0.0033 0.0016 'International Tables Vol C Tables 4.2.6.8 and 6.1.1.4'
H H 0 0 'International Tables Vol C Tables 4.2.6.8 and 6.1.1.4'
N N 0.0061 0.0033 'International Tables Vol C Tables 4.2.6.8 and 6.1.1.4'
P P 0.1023 0.0942 'International Tables Vol C Tables 4.2.6.8 and 6.1.1.4'
Cu Cu 0.3201 1.2651 'International Tables Vol C Tables 4.2.6.8 and 6.1.1.4'
Br Br -0.2901 2.4595 'International Tables Vol C Tables 4.2.6.8 and 6.1.1.4'

loop_
_geom_angle_atom_site_label_1
_geom_angle_atom_site_label_2
_geom_angle_atom_site_label_3
_geom_angle
_geom_angle_site_symmetry_1
_geom_angle_site_symmetry_3
_geom_angle_publ_flag
P3 Cu1 P4 110.10(2) . 2_666 ?
P3 Cu1 P2 114.96(2) . . ?
P4 Cu1 P2 113.54(2) 2_666 . ?
P3 Cu1 P1 112.18(2) . . ?
P4 Cu1 P1 116.51(2) 2_666 . ?
P2 Cu1 P1 88.19(2) . . ?
C10 P1 C111 103.77(12) . . ?
C10 P1 C121 103.97(11) . . ?
C111 P1 C121 98.31(10) . . ?
C10 P1 Cu1 104.87(8) . . ?
C111 P1 Cu1 125.51(8) . . ?
C121 P1 Cu1 117.97(7) . . ?
N112 C111 C116 122.5(2) . . ?
N112 C111 P1 113.01(18) . . ?
C116 C111 P1 124.4(2) . . ?
C111 N112 C113 118.1(2) . . ?
N112 C113 C114 123.4(3) . . ?
N112 C113 H113 118.3 . . ?
C114 C113 H113 118.3 . . ?
C115 C114 C113 117.9(3) . . ?
C115 C114 H114 121.1 . . ?
C113 C114 H114 121.1 . . ?
C116 C115 C114 119.3(3) . . ?
C116 C115 H115 120.3 . . ?
C114 C115 H115 120.3 . . ?
C115 C116 C111 118.7(3) . . ?
C115 C116 H116 120.6 . . ?
C111 C116 H116 120.6 . . ?
N122 C121 C126 122.9(2) . . ?
N122 C121 P1 118.26(17) . . ?
C126 C121 P1 118.85(17) . . ?
C123 N122 C121 116.7(2) . . ?
N122 C123 C124 124.3(2) . . ?
N122 C123 H123 117.8 . . ?
C124 C123 H123 117.8 . . ?
C123 C124 C125 118.7(2) . . ?
C123 C124 H124 120.7 . . ?
C125 C124 H124 120.7 . . ?
C126 C125 C124 118.3(2) . . ?
C126 C125 H125 120.9 . . ?
C124 C125 H125 120.9 . . ?
C125 C126 C121 119.1(2) . . ?
C125 C126 H126 120.4 . . ?
C121 C126 H126 120.4 . . ?
C20 C10 P1 110.47(17) . . ?
C20 C10 H10A 109.6 . . ?
P1 C10 H10A 109.6 . . ?
C20 C10 H10B 109.6 . . ?
P1 C10 H10B 109.6 . . ?
H10A C10 H10B 108.1 . . ?
C10 C20 P2 111.32(17) . . ?
C10 C20 H20A 109.4 . . ?
P2 C20 H20A 109.4 . . ?
C10 C20 H20B 109.4 . . ?
P2 C20 H20B 109.4 . . ?
H20A C20 H20B 108 . . ?
C20 P2 C221 101.52(12) . . ?
C20 P2 C211 103.84(11) . . ?
C221 P2 C211 103.11(10) . . ?
C20 P2 Cu1 103.12(8) . . ?
C221 P2 Cu1 121.88(8) . . ?
C211 P2 Cu1 120.35(8) . . ?
N212 C211 C216 123.0(2) . . ?
N212 C211 P2 117.85(18) . . ?
C216 C211 P2 119.2(2) . . ?
C213 N212 C211 117.2(2) . . ?
N212 C213 C214 124.0(3) . . ?
N212 C213 H213 118 . . ?
C214 C213 H213 118 . . ?
C213 C214 C215 119.7(3) . . ?
C213 C214 H214 120.1 . . ?
C215 C214 H214 120.1 . . ?
C214 C215 C216 118.7(3) . . ?
C214 C215 H215 120.7 . . ?
C216 C215 H215 120.7 . . ?
C211 C216 C215 117.4(3) . . ?
C211 C216 H216 121.3 . . ?
C215 C216 H216 121.3 . . ?
N222 C221 C226 123.6(2) . . ?
N222 C221 P2 114.80(19) . . ?
C226 C221 P2 121.53(19) . . ?
C221 N222 C223 116.8(3) . . ?
C224 C223 N222 122.4(3) . . ?
C224 C223 H223 118.8 . . ?
N222 C223 H223 118.8 . . ?
C225 C224 C223 118.1(3) . . ?
C225 C224 H224 120.9 . . ?
C223 C224 H224 120.9 . . ?
C224 C225 C226 121.3(3) . . ?
C224 C225 H225 119.3 . . ?
C226 C225 H225 119.3 . . ?
C221 C226 C225 117.6(3) . . ?
C221 C226 H226 121.2 . . ?
C225 C226 H226 121.2 . . ?
C331 P3 C311 107.10(18) . . ?
C331 P3 C30 104.46(18) . . ?
C311 P3 C30 96.07(9) . . ?
C311 P3 C321 102.9(2) . . ?
C30 P3 C321 98.6(2) . . ?
C331 P3 Cu1 110.44(18) . . ?
C311 P3 Cu1 115.16(7) . . ?
C30 P3 Cu1 121.88(6) . . ?
C321 P3 Cu1 118.4(2) . . ?
N312 C311 C316 122.86(19) . . ?
N312 C311 P3 111.11(15) . . ?
C316 C311 P3 126.00(17) . . ?
C313 N312 C311 117.1(2) . . ?
N312 C313 C314 123.8(2) . . ?
N312 C313 H313 118.1 . . ?
C314 C313 H313 118.1 . . ?
C315 C314 C313 118.5(2) . . ?
C315 C314 H314 120.7 . . ?
C313 C314 H314 120.7 . . ?
C314 C315 C316 119.4(2) . . ?
C314 C315 H315 120.3 . . ?
C316 C315 H315 120.3 . . ?
C315 C316 C311 118.2(2) . . ?
C315 C316 H316 120.9 . . ?
C311 C316 H316 120.9 . . ?
C326 C321 N322 125.5(6) . . ?
C326 C321 P3 121.3(5) . . ?
N322 C321 P3 113.1(5) . . ?
C321 N322 C323 111.5(6) . . ?
C324 C323 N322 119.7(8) . . ?
C324 C323 H323 120.1 . . ?
N322 C323 H323 120.1 . . ?
C323 C324 C325 122.1(9) . . ?
C323 C324 H324 119 . . ?
C325 C324 H324 119 . . ?
C324 C325 C326 122.8(8) . . ?
C324 C325 H325 118.6 . . ?
C326 C325 H325 118.6 . . ?
C321 C326 C325 118.1(7) . . ?
C321 C326 H326 120.9 . . ?
C325 C326 H326 120.9 . . ?
N332 C331 C336 123.8(5) . . ?
N332 C331 P3 113.7(4) . . ?
C336 C331 P3 122.4(4) . . ?
C331 N332 C333 113.3(5) . . ?
C334 C333 N332 126.4(5) . . ?
C334 C333 H333 116.8 . . ?
N332 C333 H333 116.8 . . ?
C335 C334 C333 119.7(5) . . ?
C335 C334 H334 120.1 . . ?
C333 C334 H334 120.1 . . ?
C334 C335 C336 116.9(5) . . ?
C334 C335 H335 121.6 . . ?
C336 C335 H335 121.6 . . ?
C335 C336 C331 119.7(6) . . ?
C335 C336 H336 120.1 . . ?
C331 C336 H336 120.1 . . ?
C40 C30 P3 115.96(14) . . ?
C40 C30 H30A 108.3 . . ?
P3 C30 H30A 108.3 . . ?
C40 C30 H30B 108.3 . . ?
P3 C30 H30B 108.3 . . ?
H30A C30 H30B 107.4 . . ?
C30 C40 P4 109.09(14) . . ?
C30 C40 H40A 109.9 . . ?
P4 C40 H40A 109.9 . . ?
C30 C40 H40B 109.9 . . ?
P4 C40 H40B 109.9 . . ?
H40A C40 H40B 108.3 . . ?
C40 P4 C421 102.35(9) . . ?
C40 P4 C411 101.08(9) . . ?
C421 P4 C411 101.60(9) . . ?
C40 P4 Cu1 113.93(7) . 2_666 ?
C421 P4 Cu1 116.88(7) . 2_666 ?
C411 P4 Cu1 118.51(7) . 2_666 ?
N412 C411 C416 122.8(2) . . ?
N412 C411 P4 116.31(16) . . ?
C416 C411 P4 120.91(18) . . ?
C411 N412 C413 118.2(2) . . ?
N412 C413 C414 123.6(3) . . ?
N412 C413 H413 118.2 . . ?
C414 C413 H413 118.2 . . ?
C413 C414 C415 117.7(2) . . ?
C413 C414 H414 121.2 . . ?
C415 C414 H414 121.2 . . ?
C414 C415 C416 119.4(2) . . ?
C414 C415 H415 120.3 . . ?
C416 C415 H415 120.3 . . ?
C411 C416 C415 118.3(2) . . ?
C411 C416 H416 120.8 . . ?
C415 C416 H416 120.8 . . ?
C426 C421 N422 123.4(2) . . ?
C426 C421 P4 119.41(17) . . ?
N422 C421 P4 117.18(17) . . ?
C423 N422 C421 117.3(3) . . ?
C424 C423 N422 121.0(3) . . ?
C424 C423 H423 119.5 . . ?
N422 C423 H423 119.5 . . ?
C425 C424 C423 118.6(3) . . ?
C425 C424 H424 120.7 . . ?
C423 C424 H424 120.7 . . ?
C426 C425 C424 122.8(3) . . ?
C426 C425 H425 118.6 . . ?
C424 C425 H425 118.6 . . ?
C421 C426 C425 116.9(3) . . ?
C421 C426 H426 121.5 . . ?
C425 C426 H426 121.5 . . ?
N101 C101 C102 177.3(4) . . ?
C101 C102 H10C 109.5 . . ?
C101 C102 H10D 109.5 . . ?
H10C C102 H10D 109.5 . . ?
C101 C102 H10E 109.5 . . ?
H10C C102 H10E 109.5 . . ?
H10D C102 H10E 109.5 . . ?
N201 C201 C202 168.0(10) . . ?

loop_
_geom_bond_atom_site_label_1
_geom_bond_atom_site_label_2
_geom_bond_distance
_geom_bond_site_symmetry_2
_geom_bond_publ_flag
Cu1 P3 2.2677(6) . ?
Cu1 P4 2.2681(6) 2_666 ?
Cu1 P2 2.2994(6) . ?
Cu1 P1 2.3118(6) . ?
P1 C10 1.827(3) . ?
P1 C111 1.830(3) . ?
P1 C121 1.839(2) . ?
C111 N112 1.337(4) . ?
C111 C116 1.392(3) . ?
N112 C113 1.339(3) . ?
C113 C114 1.389(4) . ?
C113 H113 0.95 . ?
C114 C115 1.388(5) . ?
C114 H114 0.95 . ?
C115 C116 1.385(4) . ?
C115 H115 0.95 . ?
C116 H116 0.95 . ?
C121 N122 1.338(3) . ?
C121 C126 1.404(3) . ?
N122 C123 1.338(3) . ?
C123 C124 1.380(4) . ?
C123 H123 0.95 . ?
C124 C125 1.387(4) . ?
C124 H124 0.95 . ?
C125 C126 1.378(3) . ?
C125 H125 0.95 . ?
C126 H126 0.95 . ?
C10 C20 1.524(4) . ?
C10 H10A 0.99 . ?
C10 H10B 0.99 . ?
C20 P2 1.825(3) . ?
C20 H20A 0.99 . ?
C20 H20B 0.99 . ?
P2 C221 1.832(2) . ?
P2 C211 1.834(2) . ?
C211 N212 1.350(3) . ?
C211 C216 1.372(3) . ?
N212 C213 1.337(3) . ?
C213 C214 1.341(5) . ?
C213 H213 0.95 . ?
C214 C215 1.361(5) . ?
C214 H214 0.95 . ?
C215 C216 1.421(4) . ?
C215 H215 0.95 . ?
C216 H216 0.95 . ?
C221 N222 1.352(3) . ?
C221 C226 1.361(3) . ?
N222 C223 1.378(4) . ?
C223 C224 1.368(5) . ?
C223 H223 0.95 . ?
C224 C225 1.366(5) . ?
C224 H224 0.95 . ?
C225 C226 1.380(4) . ?
C225 H225 0.95 . ?
C226 H226 0.95 . ?
P3 C331 1.799(5) . ?
P3 C311 1.838(2) . ?
P3 C30 1.854(2) . ?
P3 C321 1.874(7) . ?
C311 N312 1.344(3) . ?
C311 C316 1.391(3) . ?
N312 C313 1.343(3) . ?
C313 C314 1.374(4) . ?
C313 H313 0.95 . ?
C314 C315 1.373(4) . ?
C314 H314 0.95 . ?
C315 C316 1.389(3) . ?
C315 H315 0.95 . ?
C316 H316 0.95 . ?
C321 C326 1.305(9) . ?
C321 N322 1.413(9) . ?
N322 C323 1.493(11) . ?
C323 C324 1.303(13) . ?
C323 H323 0.95 . ?
C324 C325 1.322(12) . ?
C324 H324 0.95 . ?
C325 C326 1.334(10) . ?
C325 H325 0.95 . ?
C326 H326 0.95 . ?
C331 N332 1.342(7) . ?
C331 C336 1.409(8) . ?
N332 C333 1.369(7) . ?
C333 C334 1.369(7) . ?
C333 H333 0.95 . ?
C334 C335 1.356(8) . ?
C334 H334 0.95 . ?
C335 C336 1.400(8) . ?
C335 H335 0.95 . ?
C336 H336 0.95 . ?
C30 C40 1.523(3) . ?
C30 H30A 0.99 . ?
C30 H30B 0.99 . ?
C40 P4 1.832(2) . ?
C40 H40A 0.99 . ?
C40 H40B 0.99 . ?
P4 C421 1.835(2) . ?
P4 C411 1.837(2) . ?
P4 Cu1 2.2681(6) 2_666 ?
C411 N412 1.333(3) . ?
C411 C416 1.378(3) . ?
N412 C413 1.337(3) . ?
C413 C414 1.381(4) . ?
C413 H413 0.95 . ?
C414 C415 1.383(4) . ?
C414 H414 0.95 . ?
C415 C416 1.398(4) . ?
C415 H415 0.95 . ?
C416 H416 0.95 . ?
C421 C426 1.361(3) . ?
C421 N422 1.383(3) . ?
N422 C423 1.377(4) . ?
C423 C424 1.376(5) . ?
C423 H423 0.95 . ?
C424 C425 1.367(5) . ?
C424 H424 0.95 . ?
C425 C426 1.364(4) . ?
C425 H425 0.95 . ?
C426 H426 0.95 . ?
N101 C101 1.159(5) . ?
C101 C102 1.453(6) . ?
C102 H10C 0.98 . ?
C102 H10D 0.98 . ?
C102 H10E 0.98 . ?
N201 C201 1.171(9) . ?
C201 C202 1.660(12) . ?
C202 H20C 0.98 . ?
C202 H20D 0.98 . ?
C202 H20E 0.98 . ?

loop_
_geom_torsion_atom_site_label_1
_geom_torsion_atom_site_label_2
_geom_torsion_atom_site_label_3
_geom_torsion_atom_site_label_4
_geom_torsion
_geom_torsion_site_symmetry_1
_geom_torsion_site_symmetry_2
_geom_torsion_site_symmetry_3
_geom_torsion_site_symmetry_4
_geom_torsion_publ_flag
P3 Cu1 P1 C10 -109.57(9) . . . . ?
P4 Cu1 P1 C10 122.25(9) 2_666 . . . ?
P2 Cu1 P1 C10 6.73(9) . . . . ?
P3 Cu1 P1 C111 9.90(11) . . . . ?
P4 Cu1 P1 C111 -118.28(10) 2_666 . . . ?
P2 Cu1 P1 C111 126.20(10) . . . . ?
P3 Cu1 P1 C121 135.34(8) . . . . ?
P4 Cu1 P1 C121 7.16(9) 2_666 . . . ?
P2 Cu1 P1 C121 -108.36(9) . . . . ?
C10 P1 C111 N112 173.11(18) . . . . ?
C121 P1 C111 N112 -80.20(18) . . . . ?
Cu1 P1 C111 N112 53.1(2) . . . . ?
C10 P1 C111 C116 -9.9(2) . . . . ?
C121 P1 C111 C116 96.8(2) . . . . ?
Cu1 P1 C111 C116 -129.87(18) . . . . ?
C116 C111 N112 C113 -0.2(4) . . . . ?
P1 C111 N112 C113 176.9(2) . . . . ?
C111 N112 C113 C114 0.2(4) . . . . ?
N112 C113 C114 C115 0.4(4) . . . . ?
C113 C114 C115 C116 -1.1(4) . . . . ?
C114 C115 C116 C111 1.1(4) . . . . ?
N112 C111 C116 C115 -0.5(4) . . . . ?
P1 C111 C116 C115 -177.17(19) . . . . ?
C10 P1 C121 N122 -6.2(2) . . . . ?
C111 P1 C121 N122 -112.74(19) . . . . ?
Cu1 P1 C121 N122 109.35(17) . . . . ?
C10 P1 C121 C126 174.35(18) . . . . ?
C111 P1 C121 C126 67.8(2) . . . . ?
Cu1 P1 C121 C126 -70.07(19) . . . . ?
C126 C121 N122 C123 1.6(3) . . . . ?
P1 C121 N122 C123 -177.80(18) . . . . ?
C121 N122 C123 C124 0.2(4) . . . . ?
N122 C123 C124 C125 -1.5(4) . . . . ?
C123 C124 C125 C126 1.0(4) . . . . ?
C124 C125 C126 C121 0.7(4) . . . . ?
N122 C121 C126 C125 -2.1(3) . . . . ?
P1 C121 C126 C125 177.31(18) . . . . ?
C111 P1 C10 C20 -168.14(17) . . . . ?
C121 P1 C10 C20 89.49(18) . . . . ?
Cu1 P1 C10 C20 -34.99(18) . . . . ?
P1 C10 C20 P2 52.9(2) . . . . ?
C10 C20 P2 C221 -170.64(17) . . . . ?
C10 C20 P2 C211 82.58(18) . . . . ?
C10 C20 P2 Cu1 -43.70(18) . . . . ?
P3 Cu1 P2 C20 130.40(9) . . . . ?
P4 Cu1 P2 C20 -101.56(10) 2_666 . . . ?
P1 Cu1 P2 C20 16.70(10) . . . . ?
P3 Cu1 P2 C221 -116.86(10) . . . . ?
P4 Cu1 P2 C221 11.18(10) 2_666 . . . ?
P1 Cu1 P2 C221 129.44(10) . . . . ?
P3 Cu1 P2 C211 15.49(9) . . . . ?
P4 Cu1 P2 C211 143.54(9) 2_666 . . . ?
P1 Cu1 P2 C211 -98.21(9) . . . . ?
C20 P2 C211 N212 25.1(2) . . . . ?
C221 P2 C211 N212 -80.5(2) . . . . ?
Cu1 P2 C211 N212 139.64(16) . . . . ?
C20 P2 C211 C216 -154.7(2) . . . . ?
C221 P2 C211 C216 99.8(2) . . . . ?
Cu1 P2 C211 C216 -40.1(2) . . . . ?
C216 C211 N212 C213 0.3(4) . . . . ?
P2 C211 N212 C213 -179.45(19) . . . . ?
C211 N212 C213 C214 1.3(4) . . . . ?
N212 C213 C214 C215 -2.0(5) . . . . ?
C213 C214 C215 C216 0.9(4) . . . . ?
N212 C211 C216 C215 -1.3(4) . . . . ?
P2 C211 C216 C215 178.5(2) . . . . ?
C214 C215 C216 C211 0.6(4) . . . . ?
C20 P2 C221 N222 51.2(2) . . . . ?
C211 P2 C221 N222 158.6(2) . . . . ?
Cu1 P2 C221 N222 -62.3(2) . . . . ?
C20 P2 C221 C226 -131.5(2) . . . . ?
C211 P2 C221 C226 -24.1(2) . . . . ?
Cu1 P2 C221 C226 115.0(2) . . . . ?
C226 C221 N222 C223 -1.2(4) . . . . ?
P2 C221 N222 C223 176.0(2) . . . . ?
C221 N222 C223 C224 -0.3(4) . . . . ?
N222 C223 C224 C225 1.7(5) . . . . ?
C223 C224 C225 C226 -1.7(5) . . . . ?
N222 C221 C226 C225 1.2(4) . . . . ?
P2 C221 C226 C225 -175.8(2) . . . . ?
C224 C225 C226 C221 0.3(5) . . . . ?
P4 Cu1 P3 C331 172.62(18) 2_666 . . . ?
P2 Cu1 P3 C331 -57.63(18) . . . . ?
P1 Cu1 P3 C331 41.12(18) . . . . ?
P4 Cu1 P3 C311 -65.92(8) 2_666 . . . ?
P2 Cu1 P3 C311 63.83(8) . . . . ?
P1 Cu1 P3 C311 162.59(8) . . . . ?
P4 Cu1 P3 C30 49.54(8) 2_666 . . . ?
P2 Cu1 P3 C30 179.29(7) . . . . ?
P1 Cu1 P3 C30 -81.95(8) . . . . ?
P4 Cu1 P3 C321 171.9(2) 2_666 . . . ?
P2 Cu1 P3 C321 -58.4(2) . . . . ?
P1 Cu1 P3 C321 40.4(2) . . . . ?
C331 P3 C311 N312 -174.6(2) . . . . ?
C30 P3 C311 N312 -67.41(16) . . . . ?
C321 P3 C311 N312 -167.6(2) . . . . ?
Cu1 P3 C311 N312 62.15(16) . . . . ?
C331 P3 C311 C316 3.1(3) . . . . ?
C30 P3 C311 C316 110.34(19) . . . . ?
C321 P3 C311 C316 10.1(3) . . . . ?
Cu1 P3 C311 C316 -120.11(17) . . . . ?
C316 C311 N312 C313 -1.0(3) . . . . ?
P3 C311 N312 C313 176.87(18) . . . . ?
C311 N312 C313 C314 0.6(4) . . . . ?
N312 C313 C314 C315 -0.1(4) . . . . ?
C313 C314 C315 C316 -0.1(4) . . . . ?
C314 C315 C316 C311 -0.3(3) . . . . ?
N312 C311 C316 C315 0.8(3) . . . . ?
P3 C311 C316 C315 -176.69(18) . . . . ?
C331 P3 C321 C326 177(3) . . . . ?
C311 P3 C321 C326 53.7(6) . . . . ?
C30 P3 C321 C326 -44.6(6) . . . . ?
Cu1 P3 C321 C326 -178.0(5) . . . . ?
C331 P3 C321 N322 -6(2) . . . . ?
C311 P3 C321 N322 -129.0(4) . . . . ?
C30 P3 C321 N322 132.7(4) . . . . ?
Cu1 P3 C321 N322 -0.8(5) . . . . ?
C326 C321 N322 C323 -2.3(10) . . . . ?
P3 C321 N322 C323 -179.4(5) . . . . ?
C321 N322 C323 C324 5.3(10) . . . . ?
N322 C323 C324 C325 -6.3(13) . . . . ?
C323 C324 C325 C326 3.9(13) . . . . ?
N322 C321 C326 C325 0.2(10) . . . . ?
P3 C321 C326 C325 177.0(5) . . . . ?
C324 C325 C326 C321 -0.6(11) . . . . ?
C311 P3 C331 N332 -129.3(4) . . . . ?
C30 P3 C331 N332 129.5(4) . . . . ?
C321 P3 C331 N332 172(3) . . . . ?
Cu1 P3 C331 N332 -3.2(4) . . . . ?
C311 P3 C331 C336 54.8(5) . . . . ?
C30 P3 C331 C336 -46.4(5) . . . . ?
C321 P3 C331 C336 -4(2) . . . . ?
Cu1 P3 C331 C336 -179.1(4) . . . . ?
C336 C331 N332 C333 -0.1(7) . . . . ?
P3 C331 N332 C333 -175.9(3) . . . . ?
C331 N332 C333 C334 -2.2(7) . . . . ?
N332 C333 C334 C335 1.1(7) . . . . ?
C333 C334 C335 C336 2.4(7) . . . . ?
C334 C335 C336 C331 -4.4(8) . . . . ?
N332 C331 C336 C335 3.4(8) . . . . ?
P3 C331 C336 C335 178.9(4) . . . . ?
C331 P3 C30 C40 -52.9(2) . . . . ?
C311 P3 C30 C40 -162.37(15) . . . . ?
C321 P3 C30 C40 -58.3(2) . . . . ?
Cu1 P3 C30 C40 72.89(15) . . . . ?
P3 C30 C40 P4 -179.08(10) . . . . ?
C30 C40 P4 C421 -67.54(15) . . . . ?
C30 C40 P4 C411 -172.18(14) . . . . ?
C30 C40 P4 Cu1 59.58(14) . . . 2_666 ?
C40 P4 C411 N412 55.9(2) . . . . ?
C421 P4 C411 N412 -49.3(2) . . . . ?
Cu1 P4 C411 N412 -178.87(16) 2_666 . . . ?
C40 P4 C411 C416 -123.0(2) . . . . ?
C421 P4 C411 C416 131.8(2) . . . . ?
Cu1 P4 C411 C416 2.2(2) 2_666 . . . ?
C416 C411 N412 C413 2.0(4) . . . . ?
P4 C411 N412 C413 -176.9(2) . . . . ?
C411 N412 C413 C414 -2.0(4) . . . . ?
N412 C413 C414 C415 1.1(5) . . . . ?
C413 C414 C415 C416 -0.2(5) . . . . ?
N412 C411 C416 C415 -1.2(4) . . . . ?
P4 C411 C416 C415 177.7(2) . . . . ?
C414 C415 C416 C411 0.3(5) . . . . ?
C40 P4 C421 C426 -18.46(19) . . . . ?
C411 P4 C421 C426 85.76(19) . . . . ?
Cu1 P4 C421 C426 -143.67(16) 2_666 . . . ?
C40 P4 C421 N422 160.11(17) . . . . ?
C411 P4 C421 N422 -95.67(18) . . . . ?
Cu1 P4 C421 N422 34.90(19) 2_666 . . . ?
C426 C421 N422 C423 -2.4(3) . . . . ?
P4 C421 N422 C423 179.10(19) . . . . ?
C421 N422 C423 C424 2.4(4) . . . . ?
N422 C423 C424 C425 -1.5(5) . . . . ?
C423 C424 C425 C426 0.5(5) . . . . ?
N422 C421 C426 C425 1.4(3) . . . . ?
P4 C421 C426 C425 179.92(19) . . . . ?
C424 C425 C426 C421 -0.5(4) . . . . ?
